data_2003461
loop_
_publ_author_name
'Fortes, A. G.'
'Johnstone, R. A. W.'
'Whittaker, D.'
'Lewis, N. J.'

_publ_section_title
;
 Fortesyl 2-Phenylpropionate. An Example of a Novel Hydrocarbon
 Skeleton Containing Three Fused Five-Membered Rings
;
_journal_issue 5
_journal_name_full 'Acta Crystallographica Section C'
_journal_page_first 914
_journal_page_last 916
_journal_paper_doi 10.1107/S0108270194012552
_journal_volume 51
_journal_year 1995
_chemical_formula_moiety 'C20 H26 O2'
_chemical_formula_sum 'C20 H26 O2'
_chemical_formula_weight 298.42
_space_group_IT_number 1
_symmetry_cell_setting triclinic
_symmetry_space_group_name_Hall 'P 1'
_symmetry_space_group_name_H-M 'P 1'
_audit_creation_method 'from TEXRAY.INF file'
_cell_angle_alpha 106.39(4)
_cell_angle_beta 107.50(3)
_cell_angle_gamma 83.38(4)
_cell_formula_units_Z 2
_cell_length_a 10.568(4)
_cell_length_b 10.622(6)
_cell_length_c 8.545(4)
_cell_measurement_reflns_used 17
_cell_measurement_temperature 24.0
_cell_measurement_theta_max 13.06
_cell_measurement_theta_min 7.81
_cell_volume 877.1(8)
_computing_cell_refinement 'MSC/AFC Diffractometer Control Software'
_computing_data_collection
; MSC/AFC Diffractometer Control Software
(Molecular Structure Corporation, 1988)
;
_computing_data_reduction ' PROCESS TEXSAN (Molecular Structure Corporation, 1985)'
_computing_molecular_graphics 'PLUTO (Motherwell & Clegg, 1978)'
_computing_publication_material 'FINISH TEXSAN'
_computing_structure_refinement 'LS TEXSAN'
_diffrn_ambient_temperature 297
_diffrn_measurement_device AFC6S
_diffrn_measurement_method \w/2\q
_diffrn_radiation_monochromator graphite
_diffrn_radiation_source 'X-ray tube'
_diffrn_radiation_type MoK\a
_diffrn_radiation_wavelength 0.71069
_diffrn_reflns_av_R_equivalents 0.023
_diffrn_reflns_limit_h_max 13
_diffrn_reflns_limit_h_min 0
_diffrn_reflns_limit_k_max 13
_diffrn_reflns_limit_k_min -13
_diffrn_reflns_limit_l_max 10
_diffrn_reflns_limit_l_min -10
_diffrn_reflns_number 3097
_diffrn_reflns_theta_max 25
_diffrn_reflns_theta_min 2.5
_diffrn_standards_decay_% -2.70
_diffrn_standards_interval_count 150
_diffrn_standards_number 3
_exptl_absorpt_coefficient_mu 0.0662
_exptl_absorpt_correction_T_max 0.86
_exptl_absorpt_correction_T_min 1.00
_exptl_absorpt_correction_type empirical
_exptl_absorpt_process_details \y-scan
_exptl_crystal_colour white
_exptl_crystal_density_diffrn 1.130
_exptl_crystal_description plate
_exptl_crystal_F_000 324.00
_exptl_crystal_size_max 0.300
_exptl_crystal_size_mid 0.300
_exptl_crystal_size_min 0.100
_refine_diff_density_max 0.315
_refine_diff_density_min -0.225
_refine_ls_extinction_coef 0.00000
_refine_ls_extinction_method ' Zachariasen (1963) Type 2, Gaussian isotropic'
_refine_ls_goodness_of_fit_obs 2.245
_refine_ls_hydrogen_treatment noref
_refine_ls_matrix_type full
_refine_ls_number_parameters 304
_refine_ls_number_reflns 1795
_refine_ls_number_restraints 0
_refine_ls_R_factor_obs 0.0712
_refine_ls_shift/esd_max 0.0214
_refine_ls_structure_factor_coef F
_refine_ls_weighting_scheme sigma
_refine_ls_wR_factor_obs 0.0680
_reflns_number_observed 2912
_reflns_number_total 3907
_reflns_observed_criterion I<2.5\s(I)
_cod_data_source_file hu1137.cif
_cod_data_source_block default
_cod_original_cell_volume 877.1(7)
_cod_database_code 2003461

loop_
_symmetry_equiv_pos_as_xyz
'+x,   +y,   +z'

loop_
_atom_site_aniso_label
_atom_site_aniso_U_11
_atom_site_aniso_U_12
_atom_site_aniso_U_13
_atom_site_aniso_U_22
_atom_site_aniso_U_23
_atom_site_aniso_U_33
O1 0.069(4) 0.001(3) 0.015(3) 0.030(3) 0.013(3) 0.046(4)
O2 0.125(6) -0.002(4) -0.001(4) 0.044(4) 0.008(3) 0.042(4)
C1 0.053(6) 0.009(4) 0.011(5) 0.045(5) 0.006(5) 0.087(7)
C2 0.086(8) 0.010(5) 0.025(6) 0.045(6) 0.000(5) 0.066(7)
C3 0.057(6) -0.009(4) 0.006(5) 0.024(4) 0.015(4) 0.077(7)
C4 0.113(9) -0.009(5) 0.026(7) 0.024(5) 0.017(5) 0.097(9)
C5 0.14(1) -0.005(6) 0.049(8) 0.055(7) 0.045(7) 0.12(1)
C6 0.113(9) 0.003(6) 0.030(7) 0.052(6) 0.035(6) 0.081(8)
C7 0.069(6) 0.012(4) 0.018(5) 0.024(4) 0.017(4) 0.054(6)
C8 0.058(6) -0.004(4) -0.004(5) 0.041(5) 0.013(5) 0.069(6)
C9 0.096(8) 0.020(6) 0.014(7) 0.040(6) 0.028(6) 0.112(9)
C12 0.075(7) -0.007(5) 0.017(5) 0.044(5) 0.006(4) 0.033(5)
C13 0.080(7) 0.012(4) 0.022(5) 0.032(5) 0.009(4) 0.051(6)
O3 0.101(6) 0.017(4) 0.051(5) 0.044(4) 0.026(4) 0.104(6)
O4 0.073(4) -0.008(3) 0.010(3) 0.034(4) 0.017(3) 0.060(4)
C21 0.048(5) 0.001(4) 0.010(5) 0.042(5) 0.023(5) 0.065(6)
C22 0.094(7) 0.005(5) 0.031(6) 0.049(6) 0.021(5) 0.059(6)
C23 0.13(1) 0.014(6) 0.048(8) 0.047(6) 0.041(7) 0.12(1)
C24 0.063(7) 0.016(5) 0.028(7) 0.053(6) 0.032(7) 0.12(1)
C25 0.098(9) -0.011(6) 0.034(8) 0.034(6) 0.013(7) 0.14(1)
C26 0.11(1) -0.014(6) 0.006(7) 0.041(6) -0.010(5) 0.074(7)
C27 0.072(6) -0.010(5) -0.002(5) 0.049(6) 0.022(5) 0.070(7)
C28 0.054(6) 0.003(4) 0.012(5) 0.036(5) 0.014(5) 0.078(7)
C29 0.13(1) 0.000(6) 0.058(8) 0.033(6) 0.002(5) 0.096(9)
C32 0.086(8) 0.005(5) 0.026(6) 0.038(6) 0.020(5) 0.059(6)
C33 0.083(7) -0.006(5) 0.017(5) 0.039(5) 0.021(5) 0.068(7)

loop_
_atom_site_label
_atom_site_fract_x
_atom_site_fract_y
_atom_site_fract_z
_atom_site_U_iso_or_equiv
_atom_site_thermal_displace_type
_atom_site_calc_flag
O1 0.5809 0.6865 0.0846 0.0520 Uij yes
O2 0.7136(9) 0.7936(7) 0.3344(10) 0.0766 Uij yes
C1 0.7747(10) 0.3972(10) 0.012(1) 0.0693 Uij yes
C2 0.661(1) 0.413(1) -0.142(1) 0.0750 Uij yes
C3 0.5620(10) 0.4487(8) -0.036(1) 0.0559 Uij yes
C4 0.579(1) 0.3374(9) 0.053(2) 0.0841 Uij yes
C5 0.543(1) 0.401(1) 0.218(2) 0.1061 Uij yes
C6 0.579(1) 0.545(1) 0.266(1) 0.0850 Uij yes
C7 0.6254(10) 0.5582(8) 0.120(1) 0.0526 Uij yes
C8 0.7721(10) 0.5335(9) 0.140(1) 0.0604 Uij yes
C9 0.726(1) 0.2970(10) 0.073(2) 0.0897 Uij yes
C10 0.674(1) 0.521(1) -0.224(1) 0.075(3) Uij yes
C11 0.628(1) 0.284(1) -0.287(1) 0.082(3) Uij yes
C12 0.631(1) 0.7938(9) 0.204(1) 0.0545 Uij yes
C13 0.578(1) 0.9158(9) 0.140(1) 0.0603 Uij yes
C14 0.6083(10) 1.037(1) 0.286(1) 0.070(3) Uij yes
C15 0.6402(9) 0.9182(8) 0.003(1) 0.042(2) Uij yes
C16 0.5623(10) 0.9200(9) -0.159(1) 0.058(2) Uij yes
C17 0.620(1) 0.915(1) -0.288(1) 0.067(3) Uij yes
C18 0.752(1) 0.914(1) -0.252(1) 0.076(3) Uij yes
C19 0.8330(10) 0.9147(10) -0.095(1) 0.066(3) Uij yes
C20 0.7734(10) 0.9146(9) 0.031(1) 0.050(2) Uij yes
O3 0.2920(9) 0.8240(7) 0.257(1) 0.0896 Uij yes
O4 0.1083(7) 0.9335(6) 0.3042(9) 0.0585 Uij yes
C21 0.1613(9) 1.0612(9) 0.333(1) 0.0539 Uij yes
C22 0.195(1) 1.0766(9) 0.178(1) 0.0712 Uij yes
C23 0.152(1) 1.223(1) 0.174(2) 0.1024 Uij yes
C24 0.113(1) 1.282(1) 0.335(2) 0.0829 Uij yes
C25 0.225(1) 1.3250(10) 0.493(2) 0.0999 Uij yes
C26 0.229(1) 1.227(1) 0.597(1) 0.0867 Uij yes
C27 0.277(1) 1.0961(10) 0.500(1) 0.0657 Uij yes
C28 0.0571(10) 1.1658(9) 0.371(1) 0.0606 Uij yes
C29 0.084(1) 1.2040(10) 0.562(2) 0.0954 Uij yes
C30 0.058(1) 1.100(1) 0.637(2) 0.112(4) Uij yes
C31 0.004(1) 1.329(1) 0.630(2) 0.131(5) Uij yes
C32 0.181(1) 0.8253(9) 0.274(1) 0.0648 Uij yes
C33 0.115(1) 0.7091(10) 0.279(1) 0.0662 Uij yes
C34 0.152(1) 0.582(1) 0.162(1) 0.082(3) Uij yes
C35 0.1515(9) 0.7015(8) 0.463(1) 0.043(2) Uij yes
C36 0.053(1) 0.7107(10) 0.539(1) 0.069(3) Uij yes
C37 0.093(1) 0.706(1) 0.715(2) 0.087(3) Uij yes
C38 0.224(1) 0.697(1) 0.796(1) 0.077(3) Uij yes
C39 0.316(1) 0.689(1) 0.720(1) 0.077(3) Uij yes
C40 0.280(1) 0.6900(10) 0.553(1) 0.066(3) Uij yes
H1 0.8613 0.3655 -0.0222 0.0602 Uij ?
H2 0.4699 0.4703 -0.0973 0.0460 Uij ?
H3 0.5246 0.2659 -0.0256 0.0759 Uij ?
H4 0.4472 0.3894 0.1986 0.0876 Uij ?
H5 0.5882 0.3521 0.2997 0.0876 Uij ?
H6 0.5035 0.5990 0.2806 0.0719 Uij ?
H7 0.6465 0.5606 0.3743 0.0719 Uij ?
H8 0.8246 0.5226 0.2533 0.0632 Uij ?
H9 0.8185 0.5951 0.1168 0.0632 Uij ?
H10 0.7389 0.2118 0.0141 0.0807 Uij ?
H11 0.7702 0.3116 0.1916 0.0807 Uij ?
H12 0.7006 0.6058 -0.1390 0.0549 Uij ?
H13 0.7498 0.5000 -0.2768 0.0549 Uij ?
H14 0.5997 0.5378 -0.3079 0.0549 Uij ?
H15 0.6085 0.2179 -0.2442 0.0788 Uij ?
H16 0.5545 0.3008 -0.3750 0.0788 Uij ?
H17 0.7032 0.2564 -0.3298 0.0788 Uij ?
H18 0.4823 0.9123 0.0959 0.0537 Uij ?
H19 0.7007 1.0529 0.3379 0.0638 Uij ?
H20 0.5714 1.1203 0.2498 0.0638 Uij ?
H21 0.5688 1.0423 0.3773 0.0638 Uij ?
H22 0.4681 0.9360 -0.1880 0.0746 Uij ?
H23 0.5719 0.9215 -0.3966 0.0749 Uij ?
H24 0.7917 0.9089 -0.3450 0.0719 Uij ?
H25 0.9295 0.9245 -0.0762 0.0698 Uij ?
H26 0.8327 0.9252 0.1486 0.0628 Uij ?
H27 0.2869 1.0607 0.1779 0.0675 Uij ?
H28 0.1449 1.0171 0.0695 0.0675 Uij ?
H29 0.2232 1.2713 0.1678 0.0965 Uij ?
H30 0.0786 1.2293 0.0714 0.0965 Uij ?
H31 0.0482 1.3545 0.3153 0.0762 Uij ?
H32 0.3112 1.3219 0.4653 0.0896 Uij ?
H33 0.2152 1.4157 0.5544 0.0896 Uij ?
H34 0.2775 1.2535 0.7172 0.0831 Uij ?
H35 0.2904 1.0326 0.5583 0.0725 Uij ?
H36 0.3589 1.1092 0.4781 0.0725 Uij ?
H37 -0.0371 1.1575 0.3148 0.0706 Uij ?
H38 -0.0415 1.0945 0.6077 0.1146 Uij ?
H39 0.0953 1.0237 0.6070 0.1146 Uij ?
H40 0.0811 1.1357 0.7634 0.1146 Uij ?
H41 0.0355 1.3572 0.7558 0.1368 Uij ?
H42 0.0181 1.4042 0.5941 0.1368 Uij ?
H43 -0.0868 1.3157 0.5995 0.1368 Uij ?
H44 0.0190 0.7240 0.2334 0.0679 Uij ?
H45 0.1067 0.5052 0.1682 0.1115 Uij ?
H46 0.1289 0.5776 0.0449 0.1115 Uij ?
H47 0.2453 0.5581 0.1988 0.1115 Uij ?
H48 -0.0388 0.7234 0.4742 0.0885 Uij ?
H49 0.0187 0.7141 0.7682 0.0855 Uij ?
H50 0.2439 0.6874 0.9137 0.0833 Uij ?
H51 0.4084 0.6869 0.7855 0.1026 Uij ?
H52 0.3480 0.6828 0.4928 0.0726 Uij ?

loop_
_atom_type_symbol
_atom_type_scat_source
_atom_type_scat_dispersion_real
_atom_type_scat_dispersion_imag
C 'International Tables' 0.002 0.002
H 'International Tables' 0.000 0.000
O 'International Tables' 0.008 0.006

loop_
_geom_angle_atom_site_label_1
_geom_angle_atom_site_label_2
_geom_angle_atom_site_label_3
_geom_angle
_geom_angle_publ_flag
C1 C2 C3 91.9(7) yes
C2 C1 C9 103.5(8) ye
C4 C3 C7 98.2(7) yes
C4 C5 C6 105.5(8) ye
C5 C4 C9 115.3(9) yes
O1 C7 C3 109.3(6) yes
C7 O1 C12 117.7(6) yes
C10 C2 C11 106.9(8) yes
O1 C7 C8 111.2(6) yes

loop_
_geom_bond_atom_site_label_1
_geom_bond_atom_site_label_2
_geom_bond_distance
_geom_bond_publ_flag
O1 C12 1.334(9) yes
O1 C7 1.473(8) yes
O2 C12 1.191(9) yes
C1 C2 1.530(10) yes
C1 C8 1.550(10) yes
C1 C9 1.510(10) yes
C2 C3 1.530(10) yes
C2 C10 1.540(10) yes
C2 C11 1.570(10) yes
C3 C4 1.540(10) yes
C3 C7 1.530(10) yes
C4 C5 1.520(10) yes
C4 C9 1.530(10) yes
C5 C6 1.530(10) yes
C6 C7 1.520(10) yes
C7 C8 1.510(10) yes
C12 C13 1.530(10) yes
C13 C14 1.510(10) yes
